data_1573996
loop_
_publ_author_name
'Gu, Jun'
'Zhang, Li-Hong'
'Zhuang, Hong-Feng'
'He, Ying'

_publ_section_title
;
 Atroposelective [4+1] annulation for the synthesis of isotopic
 isoindolinones bearing both central and axial chirality.
;
_journal_issue 13
_journal_name_full 'Chemical science'
_journal_page_first 5735
_journal_page_last 5744
_journal_paper_doi 10.1039/d5sc00594a
_journal_volume 16
_journal_year 2025
_chemical_absolute_configuration rm
_chemical_formula_moiety 'C23 H20 N2 O3 S'
_chemical_formula_sum 'C23 H20 N2 O3 S'
_chemical_formula_weight 404.47
_space_group_crystal_system orthorhombic
_space_group_IT_number 19
_space_group_name_Hall 'P 2ac 2ab'
_space_group_name_H-M_alt 'P 21 21 21'
_atom_sites_solution_hydrogens mixed
_atom_sites_solution_primary dual
_audit_creation_date 2024-10-16
_audit_creation_method
;
Olex2 1.5
(compiled 2024.02.16 svn.r378c4104 for OlexSys, GUI svn.r6928)
;
_audit_update_record
;
2024-10-23 deposited with the CCDC.	2025-02-26 downloaded from the CCDC.
;
_cell_angle_alpha 90
_cell_angle_beta 90
_cell_angle_gamma 90
_cell_formula_units_Z 4
_cell_length_a 8.84300(10)
_cell_length_b 12.3300(2)
_cell_length_c 18.0497(2)
_cell_measurement_reflns_used 9859
_cell_measurement_temperature 193.15
_cell_measurement_theta_max 68.216
_cell_measurement_theta_min 4.343
_cell_volume 1968.03(4)
_computing_cell_refinement 'SAINT V8.40B (?, 2016)'
_computing_data_reduction 'SAINT V8.40B (?, 2016)'
_computing_molecular_graphics 'Olex2 1.5 (Dolomanov et al., 2009)'
_computing_publication_material 'Olex2 1.5 (Dolomanov et al., 2009)'
_computing_structure_refinement 'SHELXL 2018/3 (Sheldrick, 2015)'
_computing_structure_solution 'SHELXT 2018/2 (Sheldrick, 2018)'
_diffrn_ambient_temperature 193.15
_diffrn_measured_fraction_theta_full 0.999
_diffrn_measured_fraction_theta_max 0.999
_diffrn_measurement_device_type 'Bruker D8 VENTURE'
_diffrn_radiation_type CuK\a
_diffrn_radiation_wavelength 1.54184
_diffrn_reflns_av_R_equivalents 0.0329
_diffrn_reflns_av_unetI/netI 0.0216
_diffrn_reflns_Laue_measured_fraction_full 0.999
_diffrn_reflns_Laue_measured_fraction_max 0.999
_diffrn_reflns_limit_h_max 10
_diffrn_reflns_limit_h_min -10
_diffrn_reflns_limit_k_max 14
_diffrn_reflns_limit_k_min -14
_diffrn_reflns_limit_l_max 21
_diffrn_reflns_limit_l_min -21
_diffrn_reflns_number 40924
_diffrn_reflns_point_group_measured_fraction_full 0.999
_diffrn_reflns_point_group_measured_fraction_max 0.999
_diffrn_reflns_theta_full 67.684
_diffrn_reflns_theta_max 68.217
_diffrn_reflns_theta_min 4.343
_diffrn_source_current 1.0
_diffrn_source_power 0.05
_diffrn_source_voltage 50.0
_exptl_absorpt_coefficient_mu 1.689
_exptl_absorpt_correction_T_max 0.3201
_exptl_absorpt_correction_T_min 0.2151
_exptl_absorpt_correction_type multi-scan
_exptl_absorpt_process_details
;
SADABS-2016/2 (Bruker,2016/2) was used for absorption correction.
wR2(int) was 0.1205 before and 0.0590 after correction.
The Ratio of minimum to maximum transmission is 0.6720.
The \l/2 correction factor is Not present.
;
_exptl_crystal_colour 'clear light colourless'
_exptl_crystal_colour_lustre clear
_exptl_crystal_colour_modifier light
_exptl_crystal_colour_primary colourless
_exptl_crystal_density_diffrn 1.365
_exptl_crystal_description block
_exptl_crystal_F_000 848
_exptl_crystal_size_max 0.1
_exptl_crystal_size_mid 0.1
_exptl_crystal_size_min 0.1
_refine_diff_density_max 0.135
_refine_diff_density_min -0.375
_refine_diff_density_rms 0.051
_refine_ls_abs_structure_details
;
 Flack x determined using 1499 quotients [(I+)-(I-)]/[(I+)+(I-)]
 (Parsons, Flack and Wagner, Acta Cryst. B69 (2013) 249-259).
;
_refine_ls_abs_structure_Flack 0.034(3)
_refine_ls_extinction_method none
_refine_ls_goodness_of_fit_ref 1.075
_refine_ls_hydrogen_treatment mixed
_refine_ls_matrix_type full
_refine_ls_number_parameters 272
_refine_ls_number_reflns 3603
_refine_ls_number_restraints 0
_refine_ls_restrained_S_all 1.075
_refine_ls_R_factor_all 0.0255
_refine_ls_R_factor_gt 0.0251
_refine_ls_shift/su_max 0.000
_refine_ls_shift/su_mean 0.000
_refine_ls_structure_factor_coef Fsqd
_refine_ls_weighting_details 'w=1/[\s^2^(Fo^2^)+(0.0446P)^2^+0.1819P] where P=(Fo^2^+2Fc^2^)/3'
_refine_ls_weighting_scheme calc
_refine_ls_wR_factor_gt 0.0668
_refine_ls_wR_factor_ref 0.0672
_reflns_Friedel_coverage 0.742
_reflns_Friedel_fraction_full 0.999
_reflns_Friedel_fraction_max 0.999
_reflns_number_gt 3548
_reflns_number_total 3603
_reflns_threshold_expression 'I > 2\s(I)'
_cod_data_source_file d5sc00594a2.cif
_cod_data_source_block cu_nlg_mf_0m
_cod_depositor_comments 'Adding full bibliography for 1573995--1573998.cif.'
_cod_database_code 1573996
_shelx_shelxl_version_number 2018/3
_shelx_space_group_comment
;
The symmetry employed for this shelxl refinement is uniquely defined
by the following loop, which should always be used as a source of
symmetry information in preference to the above space-group names.
They are only intended as comments.
;
_shelx_estimated_absorpt_t_max 0.849
_shelx_estimated_absorpt_t_min 0.849
_olex2_refinement_description
;
1. Fixed Uiso
 At 1.5 times of:
  All O(H) groups, H23A of C23
 At 1.2 times of:
  H14 of C14, H4 of C4, H20 of C20, H17 of C17, H18 of C18, H7 of C7, H3A of
  C3, H22 of C22, H9 of C9, H15 of C15, H19 of C19, H5 of C5, H12 of C12, H13
  of C13, H6 of C6, H1 of C1
2.a Ternary CH refined with riding coordinates:
 C15(H15), C22(H22)
2.b Aromatic/amide H refined with riding coordinates:
 C1(H1), C3(H3A), C4(H4), C5(H5), C6(H6), C7(H7), C9(H9), C12(H12), C13(H13),
 C14(H14), C17(H17), C18(H18), C19(H19), C20(H20)
2.c Idealised tetrahedral OH refined as rotating group:
 O3(H3), C23(H23A)
;
_olex2_submission_special_instructions 'No special instructions were received'

loop_
_space_group_symop_operation_xyz
'x, y, z'
'-x+1/2, -y, z+1/2'
'x+1/2, -y+1/2, -z'
'-x, y+1/2, -z+1/2'

loop_
_atom_site_label
_atom_site_type_symbol
_atom_site_fract_x
_atom_site_fract_y
_atom_site_fract_z
_atom_site_U_iso_or_equiv
_atom_site_adp_type
_atom_site_occupancy
_atom_site_site_symmetry_order
_atom_site_calc_flag
_atom_site_refinement_flags_posn
_atom_site_refinement_flags_adp
_atom_site_refinement_flags_occupancy
_atom_site_disorder_assembly
_atom_site_disorder_group
S1 S 0.51060(5) 0.67286(3) 0.17347(2) 0.03387(13) Uani 1 1 d . . . . .
C1 C 0.3525(3) 0.79409(18) 0.07397(12) 0.0471(5) Uani 1 1 d . . . . .
H1 H 0.380849 0.741081 0.038393 0.056 Uiso 1 1 calc R U . . .
O1 O 0.65383(17) 0.71202(12) 0.19992(9) 0.0473(4) Uani 1 1 d . . . . .
N1 N 0.29886(18) 0.54946(13) 0.25147(8) 0.0329(3) Uani 1 1 d . . . . .
C2 C 0.3982(2) 0.78401(15) 0.14737(11) 0.0351(4) Uani 1 1 d . . . . .
N2 N 0.22199(17) 0.51338(11) 0.18820(8) 0.0293(3) Uani 1 1 d . . . . .
O2 O 0.51098(17) 0.59596(10) 0.11313(8) 0.0432(3) Uani 1 1 d . . . . .
O3 O 0.37653(17) 0.37904(11) 0.13087(9) 0.0464(3) Uani 1 1 d . . . . .
H3 H 0.398973 0.436189 0.108047 0.070 Uiso 1 1 calc R U . . .
C3 C 0.3580(2) 0.86043(16) 0.20009(12) 0.0419(4) Uani 1 1 d . . . . .
H3A H 0.390277 0.853145 0.250053 0.050 Uiso 1 1 calc R U . . .
C4 C 0.2698(3) 0.94779(17) 0.17836(15) 0.0510(5) Uani 1 1 d . . . . .
H4 H 0.240685 1.000873 0.213742 0.061 Uiso 1 1 calc R U . . .
C5 C 0.2241(3) 0.95799(19) 0.10558(16) 0.0583(6) Uani 1 1 d . . . . .
H5 H 0.163527 1.018087 0.091308 0.070 Uiso 1 1 calc R U . . .
C6 C 0.2654(3) 0.8820(2) 0.05340(14) 0.0588(6) Uani 1 1 d . . . . .
H6 H 0.233958 0.890075 0.003368 0.071 Uiso 1 1 calc R U . . .
C7 C 0.3779(2) 0.54665(18) 0.44597(11) 0.0413(4) Uani 1 1 d . . . . .
H7 H 0.450086 0.579365 0.477899 0.050 Uiso 1 1 calc R U . . .
C8 C 0.3789(2) 0.56826(15) 0.36933(10) 0.0342(4) Uani 1 1 d . . . . .
C9 C 0.4724(2) 0.63238(15) 0.32276(10) 0.0365(4) Uani 1 1 d . . . . .
H9 H 0.554006 0.677175 0.338099 0.044 Uiso 1 1 calc R U . . .
C10 C 0.4231(2) 0.61759(14) 0.25177(10) 0.0316(4) Uani 1 1 d . . . . .
C11 C 0.2714(2) 0.51698(14) 0.32372(10) 0.0326(4) Uani 1 1 d . . . . .
C12 C 0.1630(2) 0.44581(18) 0.35159(11) 0.0416(4) Uani 1 1 d . . . . .
H12 H 0.091813 0.411116 0.320086 0.050 Uiso 1 1 calc R U . . .
C13 C 0.1638(3) 0.42810(18) 0.42706(11) 0.0448(5) Uani 1 1 d . . . . .
H13 H 0.090072 0.381232 0.448045 0.054 Uiso 1 1 calc R U . . .
C14 C 0.2702(3) 0.47728(17) 0.47350(11) 0.0436(5) Uani 1 1 d . . . . .
H14 H 0.267958 0.462376 0.525129 0.052 Uiso 1 1 calc R U . . .
C15 C 0.0576(2) 0.54209(15) 0.18729(9) 0.0323(4) Uani 1 1 d . . . . .
H15 H 0.018281 0.542373 0.239237 0.039 Uiso 1 1 calc R U . . .
C16 C -0.0078(2) 0.44661(15) 0.14650(9) 0.0343(4) Uani 1 1 d . . . . .
C17 C -0.1540(2) 0.43269(19) 0.11958(11) 0.0443(5) Uani 1 1 d . . . . .
H17 H -0.227657 0.488302 0.124623 0.053 Uiso 1 1 calc R U . . .
C18 C -0.1892(3) 0.3352(2) 0.08513(13) 0.0565(6) Uani 1 1 d . . . . .
H18 H -0.288852 0.323684 0.067136 0.068 Uiso 1 1 calc R U . . .
C19 C -0.0821(3) 0.2545(2) 0.07648(14) 0.0605(6) Uani 1 1 d . . . . .
H19 H -0.108602 0.188784 0.052215 0.073 Uiso 1 1 calc R U . . .
C20 C 0.0632(3) 0.26879(18) 0.10293(14) 0.0510(5) Uani 1 1 d . . . . .
H20 H 0.137168 0.213542 0.097117 0.061 Uiso 1 1 calc R U . . .
C21 C 0.0989(2) 0.36546(15) 0.13814(10) 0.0365(4) Uani 1 1 d . . . . .
C22 C 0.2456(2) 0.39686(14) 0.17397(11) 0.0355(4) Uani 1 1 d . . . . .
H22 H 0.255924 0.357794 0.222255 0.043 Uiso 1 1 calc R U . . .
C23 C 0.0293(2) 0.65208(16) 0.15248(13) 0.0430(5) Uani 1 1 d . . . . .
H23A H 0.064916 0.652928 0.109351 0.065 Uiso 1 1 calc R U . . .
H23B H 0.092(3) 0.717(2) 0.1825(14) 0.049(6) Uiso 1 1 d . . . . .
H23C H -0.085(4) 0.673(3) 0.1528(17) 0.076(9) Uiso 1 1 d . . . . .

loop_
_atom_site_aniso_label
_atom_site_aniso_U_11
_atom_site_aniso_U_22
_atom_site_aniso_U_33
_atom_site_aniso_U_23
_atom_site_aniso_U_13
_atom_site_aniso_U_12
S1 0.0302(2) 0.0321(2) 0.0393(2) -0.00384(16) 0.00728(17) -0.00221(17)
C1 0.0573(12) 0.0428(10) 0.0411(10) 0.0020(8) 0.0040(10) -0.0051(10)
O1 0.0313(7) 0.0505(8) 0.0602(9) -0.0029(7) 0.0063(6) -0.0064(6)
N1 0.0341(8) 0.0364(7) 0.0280(7) -0.0006(6) -0.0021(6) -0.0063(6)
C2 0.0347(9) 0.0305(8) 0.0402(9) -0.0001(7) 0.0075(7) -0.0061(7)
N2 0.0296(7) 0.0300(7) 0.0284(7) -0.0016(5) -0.0053(5) 0.0007(6)
O2 0.0485(8) 0.0361(6) 0.0451(7) -0.0077(5) 0.0148(6) -0.0002(7)
O3 0.0405(8) 0.0356(7) 0.0630(9) -0.0076(6) 0.0012(6) 0.0074(6)
C3 0.0409(10) 0.0367(9) 0.0481(10) -0.0051(8) 0.0089(8) -0.0030(8)
C4 0.0447(11) 0.0363(10) 0.0721(14) -0.0056(11) 0.0126(11) -0.0007(9)
C5 0.0475(12) 0.0395(11) 0.0881(18) 0.0156(12) 0.0026(12) -0.0004(10)
C6 0.0659(16) 0.0521(13) 0.0585(13) 0.0167(11) -0.0067(11) -0.0060(12)
C7 0.0435(11) 0.0469(10) 0.0336(9) -0.0056(8) -0.0067(8) 0.0096(9)
C8 0.0327(9) 0.0351(9) 0.0347(9) -0.0050(7) -0.0032(7) 0.0059(7)
C9 0.0324(9) 0.0362(9) 0.0410(9) -0.0048(8) -0.0050(8) -0.0012(7)
C10 0.0294(8) 0.0293(8) 0.0362(8) -0.0014(7) 0.0005(7) -0.0007(7)
C11 0.0331(9) 0.0343(9) 0.0303(8) 0.0011(7) -0.0016(7) 0.0022(7)
C12 0.0431(11) 0.0442(10) 0.0373(9) 0.0077(8) -0.0036(8) -0.0065(9)
C13 0.0456(11) 0.0501(12) 0.0388(10) 0.0122(9) 0.0010(9) 0.0009(9)
C14 0.0472(11) 0.0539(12) 0.0297(9) 0.0063(8) 0.0007(8) 0.0126(10)
C15 0.0284(8) 0.0352(9) 0.0334(8) 0.0000(7) 0.0018(7) -0.0001(7)
C16 0.0351(9) 0.0380(9) 0.0299(8) 0.0051(7) 0.0002(7) -0.0065(8)
C17 0.0344(10) 0.0569(12) 0.0415(10) 0.0075(9) -0.0023(8) -0.0099(9)
C18 0.0458(12) 0.0695(15) 0.0543(12) 0.0005(11) -0.0083(9) -0.0251(12)
C19 0.0671(15) 0.0499(13) 0.0646(14) -0.0079(11) -0.0084(13) -0.0263(12)
C20 0.0571(13) 0.0347(10) 0.0611(13) -0.0039(9) -0.0020(11) -0.0106(9)
C21 0.0417(11) 0.0312(9) 0.0366(8) 0.0047(7) -0.0034(8) -0.0054(8)
C22 0.0389(9) 0.0280(8) 0.0395(9) 0.0006(8) -0.0055(8) 0.0021(7)
C23 0.0335(10) 0.0360(9) 0.0595(12) 0.0037(8) 0.0034(8) 0.0056(8)

loop_
_atom_type_symbol
_atom_type_description
_atom_type_scat_dispersion_real
_atom_type_scat_dispersion_imag
_atom_type_scat_source
C C 0.0181 0.0091 'International Tables Vol C Tables 4.2.6.8 and 6.1.1.4'
H H 0.0000 0.0000 'International Tables Vol C Tables 4.2.6.8 and 6.1.1.4'
N N 0.0311 0.0180 'International Tables Vol C Tables 4.2.6.8 and 6.1.1.4'
O O 0.0492 0.0322 'International Tables Vol C Tables 4.2.6.8 and 6.1.1.4'
S S 0.3331 0.5567 'International Tables Vol C Tables 4.2.6.8 and 6.1.1.4'

loop_
_geom_angle_atom_site_label_1
_geom_angle_atom_site_label_2
_geom_angle_atom_site_label_3
_geom_angle
_geom_angle_site_symmetry_1
_geom_angle_site_symmetry_3
_geom_angle_publ_flag
O1 S1 C2 109.00(9) . . ?
O1 S1 O2 117.98(9) . . ?
O1 S1 C10 104.62(9) . . ?
O2 S1 C2 108.13(9) . . ?
O2 S1 C10 110.76(8) . . ?
C10 S1 C2 105.67(8) . . ?
C2 C1 H1 120.4 . . ?
C6 C1 H1 120.4 . . ?
C6 C1 C2 119.2(2) . . ?
C10 N1 N2 125.55(14) . . ?
C10 N1 C11 108.12(14) . . ?
C11 N1 N2 126.17(15) . . ?
C1 C2 S1 119.31(15) . . ?
C3 C2 S1 119.42(16) . . ?
C3 C2 C1 121.27(19) . . ?
N1 N2 C15 113.90(13) . . ?
N1 N2 C22 112.50(14) . . ?
C22 N2 C15 111.48(14) . . ?
C22 O3 H3 109.5 . . ?
C2 C3 H3A 120.7 . . ?
C2 C3 C4 118.6(2) . . ?
C4 C3 H3A 120.7 . . ?
C3 C4 H4 119.8 . . ?
C5 C4 C3 120.3(2) . . ?
C5 C4 H4 119.8 . . ?
C4 C5 H5 119.6 . . ?
C6 C5 C4 120.7(2) . . ?
C6 C5 H5 119.6 . . ?
C1 C6 H6 120.1 . . ?
C5 C6 C1 119.9(2) . . ?
C5 C6 H6 120.1 . . ?
C8 C7 H7 120.7 . . ?
C14 C7 H7 120.7 . . ?
C14 C7 C8 118.53(19) . . ?
C7 C8 C9 133.66(18) . . ?
C11 C8 C7 119.02(18) . . ?
C11 C8 C9 107.29(16) . . ?
C8 C9 H9 126.4 . . ?
C10 C9 C8 107.16(16) . . ?
C10 C9 H9 126.4 . . ?
N1 C10 S1 125.79(13) . . ?
C9 C10 S1 124.37(14) . . ?
C9 C10 N1 109.79(15) . . ?
N1 C11 C8 107.60(16) . . ?
N1 C11 C12 129.95(17) . . ?
C12 C11 C8 122.43(17) . . ?
C11 C12 H12 121.5 . . ?
C13 C12 C11 116.9(2) . . ?
C13 C12 H12 121.5 . . ?
C12 C13 H13 119.1 . . ?
C12 C13 C14 121.8(2) . . ?
C14 C13 H13 119.1 . . ?
C7 C14 C13 121.32(18) . . ?
C7 C14 H14 119.3 . . ?
C13 C14 H14 119.3 . . ?
N2 C15 H15 109.2 . . ?
N2 C15 C16 101.16(14) . . ?
N2 C15 C23 112.14(15) . . ?
C16 C15 H15 109.2 . . ?
C16 C15 C23 115.73(15) . . ?
C23 C15 H15 109.2 . . ?
C17 C16 C15 128.63(18) . . ?
C21 C16 C15 110.94(16) . . ?
C21 C16 C17 120.43(18) . . ?
C16 C17 H17 121.0 . . ?
C18 C17 C16 118.1(2) . . ?
C18 C17 H17 121.0 . . ?
C17 C18 H18 119.3 . . ?
C19 C18 C17 121.4(2) . . ?
C19 C18 H18 119.3 . . ?
C18 C19 H19 119.8 . . ?
C18 C19 C20 120.4(2) . . ?
C20 C19 H19 119.8 . . ?
C19 C20 H20 120.7 . . ?
C19 C20 C21 118.7(2) . . ?
C21 C20 H20 120.7 . . ?
C16 C21 C20 121.07(19) . . ?
C16 C21 C22 110.86(16) . . ?
C20 C21 C22 128.03(19) . . ?
N2 C22 C21 101.78(14) . . ?
N2 C22 H22 109.3 . . ?
O3 C22 N2 111.33(15) . . ?
O3 C22 C21 115.55(15) . . ?
O3 C22 H22 109.3 . . ?
C21 C22 H22 109.3 . . ?
C15 C23 H23A 109.5 . . ?
C15 C23 H23B 111.0(13) . . ?
C15 C23 H23C 112.0(18) . . ?
H23A C23 H23B 104.7 . . ?
H23A C23 H23C 111.5 . . ?
H23B C23 H23C 108(2) . . ?

loop_
_geom_bond_atom_site_label_1
_geom_bond_atom_site_label_2
_geom_bond_distance
_geom_bond_site_symmetry_2
_geom_bond_publ_flag
S1 O1 1.4372(16) . ?
S1 C2 1.757(2) . ?
S1 O2 1.4440(13) . ?
S1 C10 1.7496(18) . ?
C1 H1 0.9500 . ?
C1 C2 1.391(3) . ?
C1 C6 1.381(3) . ?
N1 N2 1.401(2) . ?
N1 C10 1.383(2) . ?
N1 C11 1.386(2) . ?
C2 C3 1.386(3) . ?
N2 C15 1.496(2) . ?
N2 C22 1.474(2) . ?
O3 H3 0.8400 . ?
O3 C22 1.412(2) . ?
C3 H3A 0.9500 . ?
C3 C4 1.387(3) . ?
C4 H4 0.9500 . ?
C4 C5 1.380(4) . ?
C5 H5 0.9500 . ?
C5 C6 1.378(4) . ?
C6 H6 0.9500 . ?
C7 H7 0.9500 . ?
C7 C8 1.409(3) . ?
C7 C14 1.373(3) . ?
C8 C9 1.420(3) . ?
C8 C11 1.407(3) . ?
C9 H9 0.9500 . ?
C9 C10 1.366(3) . ?
C11 C12 1.394(3) . ?
C12 H12 0.9500 . ?
C12 C13 1.380(3) . ?
C13 H13 0.9500 . ?
C13 C14 1.399(3) . ?
C14 H14 0.9500 . ?
C15 H15 1.0000 . ?
C15 C16 1.504(2) . ?
C15 C23 1.515(3) . ?
C16 C17 1.392(3) . ?
C16 C21 1.384(3) . ?
C17 H17 0.9500 . ?
C17 C18 1.389(3) . ?
C18 H18 0.9500 . ?
C18 C19 1.382(4) . ?
C19 H19 0.9500 . ?
C19 C20 1.383(4) . ?
C20 H20 0.9500 . ?
C20 C21 1.387(3) . ?
C21 C22 1.500(3) . ?
C22 H22 1.0000 . ?
C23 H23A 0.8400 . ?
C23 H23B 1.12(3) . ?
C23 H23C 1.04(3) . ?

loop_
_geom_torsion_atom_site_label_1
_geom_torsion_atom_site_label_2
_geom_torsion_atom_site_label_3
_geom_torsion_atom_site_label_4
_geom_torsion
_geom_torsion_site_symmetry_1
_geom_torsion_site_symmetry_2
_geom_torsion_site_symmetry_3
_geom_torsion_site_symmetry_4
_geom_torsion_publ_flag
S1 C2 C3 C4 179.74(16) . . . . ?
C1 C2 C3 C4 0.4(3) . . . . ?
O1 S1 C2 C1 117.70(17) . . . . ?
O1 S1 C2 C3 -61.67(17) . . . . ?
O1 S1 C10 N1 -164.92(16) . . . . ?
O1 S1 C10 C9 12.24(18) . . . . ?
N1 N2 C15 C16 -147.37(13) . . . . ?
N1 N2 C15 C23 88.72(18) . . . . ?
N1 N2 C22 O3 -87.43(18) . . . . ?
N1 N2 C22 C21 148.90(14) . . . . ?
N1 C11 C12 C13 179.4(2) . . . . ?
C2 S1 C10 N1 80.07(17) . . . . ?
C2 S1 C10 C9 -102.77(17) . . . . ?
C2 C1 C6 C5 -0.4(4) . . . . ?
C2 C3 C4 C5 -0.3(3) . . . . ?
N2 N1 C10 S1 -0.1(3) . . . . ?
N2 N1 C10 C9 -177.63(16) . . . . ?
N2 N1 C11 C8 176.86(16) . . . . ?
N2 N1 C11 C12 -1.9(3) . . . . ?
N2 C15 C16 C17 -170.73(17) . . . . ?
N2 C15 C16 C21 10.26(18) . . . . ?
O2 S1 C2 C1 -11.71(18) . . . . ?
O2 S1 C2 C3 168.92(15) . . . . ?
O2 S1 C10 N1 -36.80(19) . . . . ?
O2 S1 C10 C9 140.36(16) . . . . ?
C3 C4 C5 C6 -0.1(4) . . . . ?
C4 C5 C6 C1 0.5(4) . . . . ?
C6 C1 C2 S1 -179.38(18) . . . . ?
C6 C1 C2 C3 0.0(3) . . . . ?
C7 C8 C9 C10 176.9(2) . . . . ?
C7 C8 C11 N1 -178.53(17) . . . . ?
C7 C8 C11 C12 0.4(3) . . . . ?
C8 C7 C14 C13 0.4(3) . . . . ?
C8 C9 C10 S1 -175.61(13) . . . . ?
C8 C9 C10 N1 1.9(2) . . . . ?
C8 C11 C12 C13 0.7(3) . . . . ?
C9 C8 C11 N1 -0.2(2) . . . . ?
C9 C8 C11 C12 178.73(18) . . . . ?
C10 S1 C2 C1 -130.34(16) . . . . ?
C10 S1 C2 C3 50.28(17) . . . . ?
C10 N1 N2 C15 -121.85(18) . . . . ?
C10 N1 N2 C22 110.04(19) . . . . ?
C10 N1 C11 C8 1.4(2) . . . . ?
C10 N1 C11 C12 -177.45(19) . . . . ?
C11 N1 N2 C15 63.4(2) . . . . ?
C11 N1 N2 C22 -64.7(2) . . . . ?
C11 N1 C10 S1 175.42(13) . . . . ?
C11 N1 C10 C9 -2.1(2) . . . . ?
C11 C8 C9 C10 -1.1(2) . . . . ?
C11 C12 C13 C14 -1.3(3) . . . . ?
C12 C13 C14 C7 0.8(3) . . . . ?
C14 C7 C8 C9 -178.7(2) . . . . ?
C14 C7 C8 C11 -0.9(3) . . . . ?
C15 N2 C22 O3 143.21(15) . . . . ?
C15 N2 C22 C21 19.54(18) . . . . ?
C15 C16 C17 C18 -178.26(18) . . . . ?
C15 C16 C21 C20 179.13(18) . . . . ?
C15 C16 C21 C22 1.4(2) . . . . ?
C16 C17 C18 C19 -1.0(3) . . . . ?
C16 C21 C22 N2 -12.5(2) . . . . ?
C16 C21 C22 O3 -133.30(16) . . . . ?
C17 C16 C21 C20 0.0(3) . . . . ?
C17 C16 C21 C22 -177.75(16) . . . . ?
C17 C18 C19 C20 0.7(4) . . . . ?
C18 C19 C20 C21 0.0(4) . . . . ?
C19 C20 C21 C16 -0.4(3) . . . . ?
C19 C20 C21 C22 177.0(2) . . . . ?
C20 C21 C22 N2 169.9(2) . . . . ?
C20 C21 C22 O3 49.1(3) . . . . ?
C21 C16 C17 C18 0.7(3) . . . . ?
C22 N2 C15 C16 -18.74(18) . . . . ?
C22 N2 C15 C23 -142.65(16) . . . . ?
C23 C15 C16 C17 -49.3(3) . . . . ?
C23 C15 C16 C21 131.68(17) . . . . ?
